data_4109303
loop_
_publ_author_name
'Daniel P. O'Malley'
'Ke Li'
'Michael Maue'
'Alexandros L. Zografos'
'Phil S. Baran'

_publ_section_title
;
 Total Synthesis of Dimeric Pyrrole-Imidazole Alkaloids: Sceptrin,
 Ageliferin, Nagelamide E, Oxysceptrin, Nakamuric Acid, and the
 Axinellamine Carbon Skeleton
;
_journal_name_full 'Journal of the American Chemical Society'
_journal_page_first 4762
_journal_page_last 4775
_journal_paper_doi 10.1021/ja069035a
_journal_volume 129
_journal_year 2007
_chemical_formula_sum 'C19 H23 N O5'
_chemical_formula_weight 345.38
_chemical_name_systematic
; 
 ? 
;
_space_group_IT_number 19
_symmetry_cell_setting orthorhombic
_symmetry_space_group_name_Hall 'P 2ac 2ab'
_symmetry_space_group_name_H-M 'P 21 21 21'
_atom_sites_solution_hydrogens geom
_atom_sites_solution_primary direct
_atom_sites_solution_secondary difmap
_audit_creation_method SHELXL-97
_cell_angle_alpha 90.00
_cell_angle_beta 90.00
_cell_angle_gamma 90.00
_cell_formula_units_Z 4
_cell_length_a 6.3059(13)
_cell_length_b 13.827(3)
_cell_length_c 21.217(4)
_cell_measurement_reflns_used 5225
_cell_measurement_temperature 296(2)
_cell_measurement_theta_max 23.07
_cell_measurement_theta_min 2.42
_cell_volume 1849.9(7)
_computing_cell_refinement 'Bruker SMART'
_computing_data_collection 'Bruker SMART'
_computing_data_reduction 'Bruker SAINT+'
_computing_molecular_graphics 'Bruker SHELXTL'
_computing_publication_material 'Bruker SHELXTL'
_computing_structure_refinement 'SHELXL-97 (Sheldrick, 1997)'
_computing_structure_solution 'SHELXS-97 (Sheldrick, 1997)'
_diffrn_ambient_temperature 296(2)
_diffrn_measured_fraction_theta_full 0.999
_diffrn_measured_fraction_theta_max 0.999
_diffrn_measurement_device_type 'CCD area detector'
_diffrn_measurement_method 'phi and omega scans'
_diffrn_radiation_monochromator graphite
_diffrn_radiation_source 'normal-focus sealed tube'
_diffrn_radiation_type MoK\a
_diffrn_radiation_wavelength 0.71073
_diffrn_reflns_av_R_equivalents 0.0370
_diffrn_reflns_av_sigmaI/netI 0.0315
_diffrn_reflns_limit_h_max 7
_diffrn_reflns_limit_h_min -7
_diffrn_reflns_limit_k_max 16
_diffrn_reflns_limit_k_min -16
_diffrn_reflns_limit_l_max 24
_diffrn_reflns_limit_l_min -25
_diffrn_reflns_number 13771
_diffrn_reflns_theta_full 24.99
_diffrn_reflns_theta_max 24.99
_diffrn_reflns_theta_min 1.76
_diffrn_standards_decay_% 1
_exptl_absorpt_coefficient_mu 0.090
_exptl_absorpt_correction_T_max 0.9964
_exptl_absorpt_correction_T_min 0.9805
_exptl_absorpt_correction_type empirical
_exptl_absorpt_process_details 'SADABS (Sheldrick, 1999)'
_exptl_crystal_colour Colorless
_exptl_crystal_density_diffrn 1.240
_exptl_crystal_density_meas 0
_exptl_crystal_description Needle-shaped
_exptl_crystal_F_000 736
_exptl_crystal_size_max 0.22
_exptl_crystal_size_mid 0.06
_exptl_crystal_size_min 0.04
_refine_diff_density_max 0.146
_refine_diff_density_min -0.119
_refine_diff_density_rms 0.028
_refine_ls_abs_structure_details 'Flack H D (1983), Acta Cryst. A39, 876-881'
_refine_ls_abs_structure_Flack -0.2(13)
_refine_ls_extinction_method none
_refine_ls_goodness_of_fit_ref 1.061
_refine_ls_hydrogen_treatment mixed
_refine_ls_matrix_type full
_refine_ls_number_parameters 231
_refine_ls_number_reflns 3253
_refine_ls_number_restraints 0
_refine_ls_restrained_S_all 1.061
_refine_ls_R_factor_all 0.0516
_refine_ls_R_factor_gt 0.0422
_refine_ls_shift/su_max 0.005
_refine_ls_shift/su_mean 0.000
_refine_ls_structure_factor_coef Fsqd
_refine_ls_weighting_details 'calc w=1/[\s^2^(Fo^2^)+(0.0500P)^2^+0.1500P] where P=(Fo^2^+2Fc^2^)/3'
_refine_ls_weighting_scheme calc
_refine_ls_wR_factor_gt 0.0948
_refine_ls_wR_factor_ref 0.0993
_reflns_number_gt 2806
_reflns_number_total 3253
_reflns_threshold_expression >2sigma(I)
_cod_data_source_file ja069035asi20061217_111512.cif
_cod_data_source_block salt3
_cod_original_cell_volume 1850.0(6)
_cod_database_code 4109303

loop_
_symmetry_equiv_pos_as_xyz
'x, y, z'
'-x+1/2, -y, z+1/2'
'-x, y+1/2, -z+1/2'
'x+1/2, -y+1/2, -z'

loop_
_atom_site_label
_atom_site_type_symbol
_atom_site_fract_x
_atom_site_fract_y
_atom_site_fract_z
_atom_site_U_iso_or_equiv
_atom_site_adp_type
_atom_site_occupancy
_atom_site_symmetry_multiplicity
_atom_site_calc_flag
_atom_site_refinement_flags
O1 O 0.3836(3) 0.39269(10) 0.74573(7) 0.0489(4) Uani 1 1 d .
O2 O 0.0373(2) 0.32915(13) 0.91402(7) 0.0585(5) Uani 1 1 d .
O3 O 0.3667(3) 0.29044(11) 0.93752(6) 0.0495(4) Uani 1 1 d .
O4 O 0.0070(3) 0.14399(11) 0.83281(8) 0.0521(4) Uani 1 1 d .
O5 O 0.1232(3) 0.11586(12) 0.73649(8) 0.0617(5) Uani 1 1 d .
N1 N 0.7194(3) 1.17390(11) 0.94415(8) 0.0405(4) Uani 1 1 d .
H1A H 0.8212 1.1703 0.9152 0.049 Uiso 1 1 calc R
H1B H 0.7771 1.1850 0.9817 0.049 Uiso 1 1 calc R
H1C H 0.6312 1.2219 0.9345 0.049 Uiso 1 1 calc R
C1 C 0.2841(3) 0.31229(14) 0.83290(10) 0.0371(5) Uani 1 1 d .
C2 C 0.2346(3) 0.25637(14) 0.78452(10) 0.0387(5) Uani 1 1 d .
C3 C 0.3759(4) 0.29202(16) 0.73012(9) 0.0458(5) Uani 1 1 d .
C4 C 0.6008(4) 0.26388(17) 0.74850(12) 0.0549(6) Uani 1 1 d .
H4A H 0.6859 0.2179 0.7289 0.066 Uiso 1 1 calc R
C5 C 0.6507(4) 0.31662(16) 0.79695(12) 0.0512(6) Uani 1 1 d .
H5A H 0.7772 0.3158 0.8195 0.061 Uiso 1 1 calc R
C6 C 0.4571(4) 0.38038(15) 0.80899(10) 0.0411(5) Uani 1 1 d .
C7 C 0.2198(4) 0.30953(14) 0.90012(10) 0.0383(5) Uani 1 1 d .
C8 C 0.1088(4) 0.16858(15) 0.78833(10) 0.0404(5) Uani 1 1 d .
C9 C 0.0151(6) 0.0251(2) 0.73829(16) 0.0847(10) Uani 1 1 d .
H9A H 0.0219 -0.0048 0.6975 0.102 Uiso 1 1 calc R
H9B H -0.1305 0.0354 0.7497 0.102 Uiso 1 1 calc R
H9C H 0.0812 -0.0162 0.7689 0.102 Uiso 1 1 calc R
C10 C 0.3053(5) 0.2783(2) 0.66315(11) 0.0741(9) Uani 1 1 d .
H10A H 0.3985 0.3131 0.6355 0.089 Uiso 1 1 calc R
H10B H 0.1633 0.3022 0.6583 0.089 Uiso 1 1 calc R
H10C H 0.3090 0.2107 0.6528 0.089 Uiso 1 1 calc R
C11 C 0.4895(4) 0.47322(17) 0.84318(13) 0.0598(7) Uani 1 1 d .
H11A H 0.3549 0.5037 0.8502 0.072 Uiso 1 1 calc R
H11B H 0.5778 0.5151 0.8184 0.072 Uiso 1 1 calc R
H11C H 0.5568 0.4607 0.8829 0.072 Uiso 1 1 calc R
C12 C 0.5210(4) 1.05826(18) 0.88105(12) 0.0584(7) Uani 1 1 d .
H12A H 0.4418 1.1122 0.8650 0.070 Uiso 1 1 calc R
H12B H 0.4311 1.0023 0.8829 0.070 Uiso 1 1 calc R
H12C H 0.6391 1.0454 0.8538 0.070 Uiso 1 1 calc R
C13 C 0.6006(4) 1.08148(15) 0.94590(10) 0.0444(5) Uani 1 1 d .
H13A H 0.4769 1.0909 0.9732 0.053 Uiso 1 1 calc R
C14 C 0.7300(4) 1.00097(16) 0.97335(11) 0.0488(6) Uani 1 1 d .
C15 C 0.9283(5) 0.9787(2) 0.95066(15) 0.0715(8) Uani 1 1 d .
H15A H 0.9891 1.0171 0.9196 0.086 Uiso 1 1 calc R
C16 C 1.0374(6) 0.9004(2) 0.97331(18) 0.0947(11) Uani 1 1 d .
H16A H 1.1714 0.8864 0.9574 0.114 Uiso 1 1 calc R
C17 C 0.9534(9) 0.8438(2) 1.01806(19) 0.1022(14) Uani 1 1 d .
H17A H 1.0281 0.7903 1.0326 0.123 Uiso 1 1 calc R
C18 C 0.7615(9) 0.8644(2) 1.04189(15) 0.0937(12) Uani 1 1 d .
H18A H 0.7040 0.8257 1.0734 0.112 Uiso 1 1 calc R
C19 C 0.6480(6) 0.94407(19) 1.01945(13) 0.0722(8) Uani 1 1 d .
H19A H 0.5153 0.9582 1.0362 0.087 Uiso 1 1 calc R

loop_
_atom_site_aniso_label
_atom_site_aniso_U_11
_atom_site_aniso_U_22
_atom_site_aniso_U_33
_atom_site_aniso_U_23
_atom_site_aniso_U_13
_atom_site_aniso_U_12
O1 0.0632(10) 0.0393(8) 0.0442(8) 0.0065(6) 0.0060(8) 0.0072(8)
O2 0.0366(9) 0.0890(13) 0.0499(10) -0.0166(9) 0.0052(7) 0.0018(9)
O3 0.0472(8) 0.0629(10) 0.0385(8) -0.0038(7) -0.0038(8) 0.0148(8)
O4 0.0509(10) 0.0521(9) 0.0534(10) -0.0037(8) 0.0097(9) -0.0066(8)
O5 0.0620(11) 0.0597(10) 0.0635(11) -0.0236(8) 0.0160(9) -0.0140(9)
N1 0.0420(10) 0.0419(10) 0.0377(9) -0.0016(7) -0.0026(8) 0.0028(8)
C1 0.0338(10) 0.0363(11) 0.0411(11) -0.0002(9) -0.0025(9) 0.0050(9)
C2 0.0381(12) 0.0413(11) 0.0368(11) -0.0002(9) -0.0010(10) 0.0072(10)
C3 0.0595(14) 0.0399(11) 0.0379(12) 0.0001(9) 0.0044(11) 0.0068(11)
C4 0.0504(14) 0.0471(13) 0.0672(16) 0.0018(12) 0.0237(14) 0.0077(12)
C5 0.0395(13) 0.0473(13) 0.0669(15) 0.0079(12) 0.0090(12) -0.0006(11)
C6 0.0425(12) 0.0390(11) 0.0417(11) 0.0032(9) 0.0041(10) 0.0016(10)
C7 0.0380(12) 0.0359(11) 0.0410(12) -0.0060(9) 0.0013(11) -0.0001(10)
C8 0.0332(11) 0.0455(12) 0.0427(12) -0.0056(10) -0.0021(11) 0.0068(10)
C9 0.086(2) 0.0653(17) 0.102(2) -0.0350(17) 0.0194(19) -0.0272(17)
C10 0.113(2) 0.0682(16) 0.0408(14) 0.0001(13) 0.0064(15) 0.0016(17)
C11 0.0613(16) 0.0478(14) 0.0703(17) -0.0060(12) 0.0053(14) -0.0086(13)
C12 0.0583(16) 0.0508(14) 0.0659(16) -0.0070(12) -0.0224(13) -0.0008(13)
C13 0.0396(12) 0.0458(12) 0.0479(13) -0.0038(10) 0.0012(11) -0.0009(10)
C14 0.0589(15) 0.0409(11) 0.0466(13) -0.0021(10) -0.0090(13) -0.0064(11)
C15 0.0644(18) 0.0653(17) 0.085(2) 0.0111(15) -0.0063(16) 0.0135(14)
C16 0.097(3) 0.080(2) 0.108(3) 0.002(2) -0.022(2) 0.035(2)
C17 0.163(4) 0.0588(19) 0.085(2) -0.0001(19) -0.047(3) 0.023(2)
C18 0.168(4) 0.0481(17) 0.065(2) 0.0096(14) -0.016(3) -0.017(2)
C19 0.100(2) 0.0554(16) 0.0609(17) 0.0025(13) -0.0035(17) -0.0170(16)

loop_
_atom_type_symbol
_atom_type_description
_atom_type_scat_dispersion_real
_atom_type_scat_dispersion_imag
_atom_type_scat_source
C C 0.0033 0.0016 'International Tables Vol C Tables 4.2.6.8 and 6.1.1.4'
H H 0.0000 0.0000 'International Tables Vol C Tables 4.2.6.8 and 6.1.1.4'
N N 0.0061 0.0033 'International Tables Vol C Tables 4.2.6.8 and 6.1.1.4'
O O 0.0106 0.0060 'International Tables Vol C Tables 4.2.6.8 and 6.1.1.4'

loop_
_geom_angle_atom_site_label_1
_geom_angle_atom_site_label_2
_geom_angle_atom_site_label_3
_geom_angle
C6 O1 C3 96.46(15)
C8 O5 C9 115.4(2)
C2 C1 C7 131.81(19)
C2 C1 C6 105.73(18)
C7 C1 C6 122.04(18)
C1 C2 C8 125.1(2)
C1 C2 C3 104.96(18)
C8 C2 C3 128.72(18)
O1 C3 C10 110.63(18)
O1 C3 C4 99.06(19)
C10 C3 C4 119.1(2)
O1 C3 C2 99.07(15)
C10 C3 C2 119.8(2)
C4 C3 C2 105.39(17)
C5 C4 C3 106.6(2)
C4 C5 C6 105.2(2)
O1 C6 C11 113.53(18)
O1 C6 C5 99.83(17)
C11 C6 C5 118.0(2)
O1 C6 C1 98.85(17)
C11 C6 C1 117.89(19)
C5 C6 C1 105.70(16)
O2 C7 O3 126.5(2)
O2 C7 C1 119.0(2)
O3 C7 C1 114.45(18)
O4 C8 O5 122.6(2)
O4 C8 C2 125.24(19)
O5 C8 C2 112.15(19)
N1 C13 C14 112.04(18)
N1 C13 C12 109.33(18)
C14 C13 C12 112.33(19)
C19 C14 C15 117.9(3)
C19 C14 C13 120.2(3)
C15 C14 C13 121.7(2)
C16 C15 C14 120.7(3)
C17 C16 C15 120.8(4)
C16 C17 C18 119.9(3)
C17 C18 C19 120.1(3)
C14 C19 C18 120.5(3)

loop_
_geom_bond_atom_site_label_1
_geom_bond_atom_site_label_2
_geom_bond_distance
O1 C6 1.430(3)
O1 C3 1.432(3)
O2 C7 1.218(3)
O3 C7 1.248(2)
O4 C8 1.191(2)
O5 C8 1.323(3)
O5 C9 1.428(3)
N1 C13 1.482(3)
C1 C2 1.322(3)
C1 C7 1.483(3)
C1 C6 1.527(3)
C2 C8 1.452(3)
C2 C3 1.539(3)
C3 C10 1.501(3)
C3 C4 1.521(4)
C4 C5 1.299(3)
C5 C6 1.528(3)
C6 C11 1.489(3)
C12 C13 1.500(3)
C13 C14 1.498(3)
C14 C19 1.358(4)
C14 C15 1.375(4)
C15 C16 1.369(4)
C16 C17 1.340(5)
C17 C18 1.343(6)
C18 C19 1.397(5)

loop_
_geom_torsion_atom_site_label_1
_geom_torsion_atom_site_label_2
_geom_torsion_atom_site_label_3
_geom_torsion_atom_site_label_4
_geom_torsion
C7 C1 C2 C8 -5.4(4)
C6 C1 C2 C8 167.05(19)
C7 C1 C2 C3 -173.5(2)
C6 C1 C2 C3 -1.1(2)
C6 O1 C3 C10 -178.9(2)
C6 O1 C3 C4 -52.99(17)
C6 O1 C3 C2 54.32(18)
C1 C2 C3 O1 -33.4(2)
C8 C2 C3 O1 159.1(2)
C1 C2 C3 C10 -153.6(2)
C8 C2 C3 C10 38.9(3)
C1 C2 C3 C4 68.7(2)
C8 C2 C3 C4 -98.8(2)
O1 C3 C4 C5 34.3(2)
C10 C3 C4 C5 154.1(2)
C2 C3 C4 C5 -67.8(2)
C3 C4 C5 C6 -0.9(2)
C3 O1 C6 C11 179.3(2)
C3 O1 C6 C5 52.82(19)
C3 O1 C6 C1 -54.93(17)
C4 C5 C6 O1 -32.8(2)
C4 C5 C6 C11 -156.2(2)
C4 C5 C6 C1 69.4(2)
C2 C1 C6 O1 35.2(2)
C7 C1 C6 O1 -151.39(18)
C2 C1 C6 C11 157.9(2)
C7 C1 C6 C11 -28.7(3)
C2 C1 C6 C5 -67.7(2)
C7 C1 C6 C5 105.7(2)
C2 C1 C7 O2 -69.5(3)
C6 C1 C7 O2 119.1(2)
C2 C1 C7 O3 113.4(3)
C6 C1 C7 O3 -58.1(3)
C9 O5 C8 O4 -2.5(4)
C9 O5 C8 C2 176.0(2)
C1 C2 C8 O4 12.6(3)
C3 C2 C8 O4 177.8(2)
C1 C2 C8 O5 -165.8(2)
C3 C2 C8 O5 -0.6(3)
N1 C13 C14 C19 130.6(2)
C12 C13 C14 C19 -105.8(3)
N1 C13 C14 C15 -53.2(3)
C12 C13 C14 C15 70.3(3)
C19 C14 C15 C16 1.1(4)
C13 C14 C15 C16 -175.2(3)
C14 C15 C16 C17 0.0(5)
C15 C16 C17 C18 -1.0(6)
C16 C17 C18 C19 0.9(5)
C15 C14 C19 C18 -1.2(4)
C13 C14 C19 C18 175.1(2)
C17 C18 C19 C14 0.2(5)
